data_4319476
loop_
_publ_author_name
'Hitoshi Miyasaka'
'Rodolphe Cl\'erac'
'Cristian S. Campos-Fern\'andez'
'Kim R. Dunbar'

_publ_section_title
;
 Metal-Metal Bonded Diruthenium(II, III) Assemblies with the Polycyano
 Anionic Linkers N(CN)2-, C(CN)3-, and 1,4-Dicyanamido-2,5-dimethylbenzene
 (DM-Dicyd2-): Syntheses, Structures, and Magnetic Properties
;
_journal_name_full 'Inorganic Chemistry'
_journal_page_first 1663
_journal_page_last 1671
_journal_paper_doi 10.1021/ic001183t
_journal_volume 40
_journal_year 2001
_chemical_formula_sum 'C12 H12 N3 O8 Ru2'
_chemical_formula_weight 528.583
_chemical_name_common '[Ru2(O2CCH3)4{C(CN)3}]'
_chemical_name_systematic
;
  ?
;
_space_group_IT_number 43
_symmetry_cell_setting orthorhombic
_symmetry_space_group_name_Hall 'F 2 -2d'
_symmetry_space_group_name_H-M 'F d d 2'
_atom_sites_solution_hydrogens geom
_atom_sites_solution_primary direct
_atom_sites_solution_secondary difmap
_audit_creation_method SHELXL-97
_cell_angle_alpha 90.00
_cell_angle_beta 90.00
_cell_angle_gamma 90.00
_cell_formula_units_Z 4
_cell_length_a 29.679(6)
_cell_length_b 31.409(6)
_cell_length_c 7.3660(15)
_cell_measurement_temperature 100(2)
_cell_volume 6866(2)
_computing_cell_refinement 'Bruker XSCANS'
_computing_data_collection 'Bruker XSCANS'
_computing_data_reduction 'Bruker SHELXTL'
_computing_molecular_graphics 'Bruker SHELXTL'
_computing_publication_material 'Bruker SHELXTL'
_computing_structure_refinement 'SHELXL-97 (Sheldrick, 1997)'
_computing_structure_solution 'SHELXS-97 (Sheldrick, 1990)'
_diffrn_ambient_temperature 293(2)
_diffrn_measured_fraction_theta_full 0.973
_diffrn_measured_fraction_theta_max 0.973
_diffrn_measurement_device_type 'Bruker P4'
_diffrn_measurement_method '\w scans'
_diffrn_radiation_monochromator graphite
_diffrn_radiation_source 'fine-focus sealed tube'
_diffrn_radiation_type MoK\a
_diffrn_radiation_wavelength 0.71073
_diffrn_reflns_av_R_equivalents 0.0174
_diffrn_reflns_av_sigmaI/netI 0.0181
_diffrn_reflns_limit_h_max 38
_diffrn_reflns_limit_h_min -35
_diffrn_reflns_limit_k_max 35
_diffrn_reflns_limit_k_min -41
_diffrn_reflns_limit_l_max 9
_diffrn_reflns_limit_l_min -9
_diffrn_reflns_number 12397
_diffrn_reflns_theta_full 28.28
_diffrn_reflns_theta_max 28.28
_diffrn_reflns_theta_min 1.89
_exptl_absorpt_coefficient_mu 1.805
_exptl_absorpt_correction_type none
_exptl_crystal_density_diffrn 2.044
_exptl_crystal_density_method 'not measured'
_exptl_crystal_F_000 4112
_exptl_crystal_size_max 0.28
_exptl_crystal_size_mid 0.22
_exptl_crystal_size_min 0.12
_refine_diff_density_max 1.756
_refine_diff_density_min -0.733
_refine_diff_density_rms 0.129
_refine_ls_abs_structure_details 'Flack H D (1983), Acta Cryst. A39, 876-881'
_refine_ls_abs_structure_Flack 0.06(4)
_refine_ls_extinction_method none
_refine_ls_goodness_of_fit_ref 1.174
_refine_ls_hydrogen_treatment mixed
_refine_ls_matrix_type full
_refine_ls_number_parameters 226
_refine_ls_number_reflns 3945
_refine_ls_number_restraints 1
_refine_ls_restrained_S_all 1.174
_refine_ls_R_factor_all 0.0322
_refine_ls_R_factor_gt 0.0314
_refine_ls_shift/su_max 0.001
_refine_ls_shift/su_mean 0.000
_refine_ls_structure_factor_coef Fsqd
_refine_ls_weighting_details 'calc w=1/[\s^2^(Fo^2^)+(0.0469P)^2^+27.2875P] where P=(Fo^2^+2Fc^2^)/3'
_refine_ls_weighting_scheme calc
_refine_ls_wR_factor_gt 0.0781
_refine_ls_wR_factor_ref 0.0784
_reflns_number_gt 3813
_reflns_number_total 3945
_reflns_threshold_expression >2sigma(I)
_cod_data_source_file ic001183t_2.cif
_cod_data_source_block RuOAc(C(CN)3)
_cod_depositor_comments
;
The following automatic conversions were performed:

'_symmetry_cell_setting' value 'Orthorhombic' changed to
'orthorhombic' according to the built-in table from CIF Core
dictionary named 'cif_core.dic' version 2.4.1 from 2010-06-29.

Automatic conversion script
Id: cif_fix_values 1646 2011-03-28 12:23:43Z adriana 
;
_cod_database_code 4319476

loop_
_symmetry_equiv_pos_as_xyz
'x, y, z'
'-x, -y, z'
'x+1/4, -y+1/4, z+1/4'
'-x+1/4, y+1/4, z+1/4'
'x, y+1/2, z+1/2'
'-x, -y+1/2, z+1/2'
'x+1/4, -y+3/4, z+3/4'
'-x+1/4, y+3/4, z+3/4'
'x+1/2, y, z+1/2'
'-x+1/2, -y, z+1/2'
'x+3/4, -y+1/4, z+3/4'
'-x+3/4, y+1/4, z+3/4'
'x+1/2, y+1/2, z'
'-x+1/2, -y+1/2, z'
'x+3/4, -y+3/4, z+1/4'
'-x+3/4, y+3/4, z+1/4'

loop_
_atom_site_label
_atom_site_type_symbol
_atom_site_fract_x
_atom_site_fract_y
_atom_site_fract_z
_atom_site_U_iso_or_equiv
_atom_site_adp_type
_atom_site_occupancy
_atom_site_symmetry_multiplicity
_atom_site_calc_flag
_atom_site_refinement_flags
_atom_site_disorder_assembly
_atom_site_disorder_group
Ru1 Ru 0.140379(10) 0.052345(10) 0.15536(5) 0.01880(9) Uani 1 1 d . . .
Ru2 Ru 0.090904(11) 0.012053(10) 0.31718(4) 0.01845(9) Uani 1 1 d . . .
O5 O 0.19167(10) 0.02875(10) 0.3035(5) 0.0220(6) Uani 1 1 d . . .
O8 O 0.09755(10) -0.03458(9) 0.1292(4) 0.0206(6) Uani 1 1 d . . .
O2 O 0.03961(10) 0.03614(10) 0.1690(5) 0.0230(6) Uani 1 1 d . . .
O1 O 0.08830(10) 0.07586(11) 0.0091(4) 0.0225(6) Uani 1 1 d . . .
O7 O 0.14676(11) 0.00489(10) -0.0289(5) 0.0221(6) Uani 1 1 d . . .
O6 O 0.14338(10) -0.01158(10) 0.4631(5) 0.0217(6) Uani 1 1 d . . .
C3 C 0.10674(13) 0.09405(13) 0.4737(7) 0.0215(9) Uani 1 1 d . . .
O3 O 0.13351(10) 0.09934(10) 0.3412(4) 0.0218(6) Uani 1 1 d . . .
O4 O 0.08415(10) 0.05994(10) 0.4995(5) 0.0212(6) Uani 1 1 d . . .
N2 N 0.04476(12) -0.03460(12) 0.4652(5) 0.0226(8) Uani 1 1 d . . .
N1 N 0.18761(13) 0.09175(12) -0.0166(6) 0.0236(8) Uani 1 1 d . . .
C1 C 0.04839(15) 0.06197(15) 0.0424(7) 0.0247(9) Uani 1 1 d . . .
C4 C 0.10128(17) 0.12911(15) 0.6097(6) 0.0255(9) Uani 1 1 d . . .
H4C H 0.1198 0.1528 0.5754 0.038 Uiso 1 1 calc R . .
H4B H 0.1102 0.1191 0.7274 0.038 Uiso 1 1 calc R . .
H4A H 0.0703 0.1379 0.6133 0.038 Uiso 1 1 calc R . .
C5 C 0.18328(15) 0.00240(15) 0.4295(6) 0.0237(9) Uani 1 1 d . . .
C9 C 0.20345(14) 0.11154(13) -0.1307(6) 0.0219(9) Uani 1 1 d . . .
C6 C 0.22108(17) -0.01310(17) 0.5462(8) 0.0351(11) Uani 1 1 d . . .
H6C H 0.2488 -0.0003 0.5068 0.053 Uiso 1 1 calc R . .
H6B H 0.2233 -0.0435 0.5364 0.053 Uiso 1 1 calc R . .
H6A H 0.2154 -0.0054 0.6702 0.053 Uiso 1 1 calc R . .
C8 C 0.12506(16) -0.06236(14) -0.1488(6) 0.0250(9) Uani 1 1 d . . .
H8A H 0.1455 -0.0538 -0.2431 0.038 Uiso 1 1 calc R . .
H8B H 0.0956 -0.0665 -0.1993 0.038 Uiso 1 1 calc R . .
H8C H 0.1354 -0.0885 -0.0955 0.038 Uiso 1 1 calc R . .
C2 C 0.01053(16) 0.07613(18) -0.0765(8) 0.0365(12) Uani 1 1 d . . .
H2C H -0.0170 0.0633 -0.0357 0.055 Uiso 1 1 calc R . .
H2B H 0.0164 0.0676 -0.1994 0.055 Uiso 1 1 calc R . .
H2A H 0.0079 0.1066 -0.0708 0.055 Uiso 1 1 calc R . .
C10 C 0.02654(15) -0.11438(14) 0.4788(6) 0.0229(8) Uani 1 1 d . . .
C7 C 0.12317(14) -0.02902(15) -0.0086(6) 0.0231(9) Uani 1 1 d . . .
C11 C 0.03616(14) -0.07056(15) 0.4689(6) 0.0227(9) Uani 1 1 d . . .
C12 C -0.00137(16) -0.13462(14) 0.3502(7) 0.0292(10) Uani 1 1 d . . .
N3 N -0.02440(17) -0.15149(16) 0.2462(8) 0.0462(12) Uani 1 1 d . . .

loop_
_atom_site_aniso_label
_atom_site_aniso_U_11
_atom_site_aniso_U_22
_atom_site_aniso_U_33
_atom_site_aniso_U_23
_atom_site_aniso_U_13
_atom_site_aniso_U_12
Ru1 0.01831(16) 0.01782(16) 0.02026(16) 0.00257(13) 0.00109(13) -0.00108(12)
Ru2 0.01812(16) 0.01788(16) 0.01935(16) 0.00267(13) 0.00012(13) -0.00118(12)
O5 0.0157(13) 0.0266(15) 0.0236(15) 0.0018(14) -0.0011(12) 0.0011(11)
O8 0.0242(14) 0.0161(14) 0.0217(16) 0.0041(12) 0.0020(12) -0.0026(11)
O2 0.0175(14) 0.0280(15) 0.0236(16) 0.0026(14) -0.0015(13) -0.0016(11)
O1 0.0205(14) 0.0291(17) 0.0179(16) 0.0056(13) 0.0004(11) -0.0009(12)
O7 0.0243(15) 0.0203(15) 0.0218(16) -0.0012(13) 0.0041(12) -0.0032(12)
O6 0.0172(14) 0.0263(16) 0.0216(16) 0.0021(12) -0.0012(12) -0.0027(12)
C3 0.0146(19) 0.0173(19) 0.033(2) 0.0082(17) -0.0072(16) -0.0004(15)
O3 0.0273(15) 0.0177(14) 0.0204(16) 0.0007(12) 0.0004(12) -0.0017(12)
O4 0.0222(14) 0.0211(15) 0.0202(15) 0.0001(13) 0.0017(12) -0.0031(12)
N2 0.0173(16) 0.0241(19) 0.0264(19) 0.0033(15) -0.0032(14) -0.0069(14)
N1 0.0226(17) 0.0203(17) 0.0279(19) 0.0047(16) 0.0028(15) 0.0023(14)
C1 0.019(2) 0.029(2) 0.025(2) 0.0030(18) -0.0055(17) 0.0000(17)
C4 0.032(2) 0.025(2) 0.019(2) -0.0007(16) 0.0019(17) 0.0000(18)
C5 0.025(2) 0.022(2) 0.024(2) -0.0027(17) 0.0010(17) -0.0014(17)
C9 0.0191(19) 0.0164(18) 0.030(3) -0.0042(16) 0.0000(16) -0.0009(15)
C6 0.029(2) 0.037(3) 0.039(3) 0.007(2) -0.011(2) 0.0028(19)
C8 0.028(2) 0.0175(19) 0.029(2) -0.0009(16) 0.0011(18) -0.0012(18)
C2 0.024(2) 0.045(3) 0.040(3) 0.013(3) -0.005(2) 0.003(2)
C10 0.022(2) 0.023(2) 0.023(2) 0.0032(18) -0.0004(17) 0.0032(16)
C7 0.017(2) 0.031(2) 0.022(2) 0.0029(18) 0.0003(17) 0.0021(17)
C11 0.0145(18) 0.033(2) 0.021(2) 0.0065(18) -0.0022(15) 0.0051(17)
C12 0.027(2) 0.024(2) 0.036(3) 0.0029(19) -0.0050(19) 0.0023(18)
N3 0.043(3) 0.043(3) 0.053(3) -0.006(2) -0.022(2) 0.002(2)

loop_
_atom_type_symbol
_atom_type_description
_atom_type_scat_dispersion_real
_atom_type_scat_dispersion_imag
_atom_type_scat_source
C C 0.0033 0.0016 'International Tables Vol C Tables 4.2.6.8 and 6.1.1.4'
H H 0.0000 0.0000 'International Tables Vol C Tables 4.2.6.8 and 6.1.1.4'
N N 0.0061 0.0033 'International Tables Vol C Tables 4.2.6.8 and 6.1.1.4'
O O 0.0106 0.0060 'International Tables Vol C Tables 4.2.6.8 and 6.1.1.4'
F F 0.0171 0.0103 'International Tables Vol C Tables 4.2.6.8 and 6.1.1.4'
Ru Ru -1.2594 0.8363 'International Tables Vol C Tables 4.2.6.8 and 6.1.1.4'

loop_
_geom_angle_atom_site_label_1
_geom_angle_atom_site_label_2
_geom_angle_atom_site_label_3
_geom_angle
_geom_angle_site_symmetry_1
_geom_angle_site_symmetry_3
_geom_angle_publ_flag
O5 Ru1 O3 88.73(13) . . ?
O5 Ru1 O1 179.26(14) . . ?
O3 Ru1 O1 90.97(13) . . ?
O5 Ru1 O7 91.25(13) . . ?
O3 Ru1 O7 179.33(14) . . ?
O1 Ru1 O7 89.04(14) . . ?
O5 Ru1 N1 92.09(13) . . ?
O3 Ru1 N1 92.42(14) . . ?
O1 Ru1 N1 88.59(13) . . ?
O7 Ru1 N1 88.24(13) . . ?
O5 Ru1 Ru2 89.96(9) . . ?
O3 Ru1 Ru2 89.22(9) . . ?
O1 Ru1 Ru2 89.36(9) . . ?
O7 Ru1 Ru2 90.12(9) . . ?
N1 Ru1 Ru2 177.40(11) . . ?
O2 Ru2 O8 88.56(13) . . ?
O2 Ru2 O4 90.32(13) . . ?
O8 Ru2 O4 178.37(13) . . ?
O2 Ru2 O6 178.88(14) . . ?
O8 Ru2 O6 91.30(13) . . ?
O4 Ru2 O6 89.79(13) . . ?
O2 Ru2 Ru1 89.71(9) . . ?
O8 Ru2 Ru1 88.93(8) . . ?
O4 Ru2 Ru1 89.89(9) . . ?
O6 Ru2 Ru1 89.17(9) . . ?
O2 Ru2 N2 92.66(13) . . ?
O8 Ru2 N2 85.46(13) . . ?
O4 Ru2 N2 95.77(13) . . ?
O6 Ru2 N2 88.44(13) . . ?
Ru1 Ru2 N2 173.85(10) . . ?
C5 O5 Ru1 119.2(3) . . ?
C7 O8 Ru2 120.1(3) . . ?
C1 O2 Ru2 118.9(3) . . ?
C1 O1 Ru1 118.6(3) . . ?
C7 O7 Ru1 118.8(3) . . ?
C5 O6 Ru2 118.6(3) . . ?
O3 C3 O4 123.5(4) . . ?
O3 C3 C4 119.1(4) . . ?
O4 C3 C4 117.4(4) . . ?
C3 O3 Ru1 119.2(3) . . ?
C3 O4 Ru2 118.2(3) . . ?
C11 N2 Ru2 140.3(4) . . ?
C9 N1 Ru1 164.4(4) . . ?
O2 C1 O1 123.3(4) . . ?
O2 C1 C2 118.0(4) . . ?
O1 C1 C2 118.7(4) . . ?
O5 C5 O6 123.0(4) . . ?
O5 C5 C6 119.1(4) . . ?
O6 C5 C6 118.0(4) . . ?
N1 C9 C10 179.3(5) . 4_554 ?
C11 C10 C12 121.7(4) . . ?
C11 C10 C9 118.4(4) . 8_545 ?
C12 C10 C9 119.8(4) . 8_545 ?
O8 C7 O7 122.0(4) . . ?
O8 C7 C8 118.8(4) . . ?
O7 C7 C8 119.2(4) . . ?
N2 C11 C10 178.1(5) . . ?
N3 C12 C10 179.3(6) . . ?

loop_
_geom_bond_atom_site_label_1
_geom_bond_atom_site_label_2
_geom_bond_distance
_geom_bond_site_symmetry_2
_geom_bond_publ_flag
Ru1 O5 2.014(3) . ?
Ru1 O3 2.023(3) . ?
Ru1 O1 2.024(3) . ?
Ru1 O7 2.025(3) . ?
Ru1 N1 2.259(4) . ?
Ru1 Ru2 2.2756(5) . ?
Ru2 O2 2.020(3) . ?
Ru2 O8 2.025(3) . ?
Ru2 O4 2.026(3) . ?
Ru2 O6 2.033(3) . ?
Ru2 N2 2.283(4) . ?
O5 C5 1.268(6) . ?
O8 C7 1.280(6) . ?
O2 C1 1.263(6) . ?
O1 C1 1.286(6) . ?
O7 C7 1.283(5) . ?
O6 C5 1.287(5) . ?
C3 O3 1.269(6) . ?
C3 O4 1.278(5) . ?
C3 C4 1.497(6) . ?
N2 C11 1.158(6) . ?
N1 C9 1.146(6) . ?
C1 C2 1.492(6) . ?
C5 C6 1.495(6) . ?
C9 C10 1.413(6) 4_554 ?
C8 C7 1.472(7) . ?
C10 C11 1.407(6) . ?
C10 C12 1.410(7) . ?
C10 C9 1.413(6) 8_545 ?
C12 N3 1.155(7) . ?
